data_1506275
loop_
_publ_author_name
'Xu, Wei'
'Abboud, Khalil A.'
'Ghiviriga, Ion'
'Dolbier, Jr, William R'
'Rapp, Magdalena'
'Wnuk, Stanislaw F.'

_publ_section_title
;
 An unexpected reaction of trimethylsilyl fluorosulfonyldifluoroacetate
 (TFDA) with imidazoles. Formation of N-difluoromethylthioureas.
;
_journal_issue 24
_journal_name_full 'Organic letters'
_journal_page_first 5549
_journal_page_last 5551
_journal_paper_doi 10.1021/ol062213k
_journal_volume 8
_journal_year 2006
_chemical_formula_sum 'C11 H10 F N S'
_chemical_formula_weight 207.26
_chemical_name_systematic
;
 ?
;
_space_group_IT_number 14
_symmetry_cell_setting monoclinic
_symmetry_space_group_name_Hall '-P 2ybc'
_symmetry_space_group_name_H-M 'P 1 21/c 1'
_atom_sites_solution_hydrogens geom
_atom_sites_solution_primary direct
_atom_sites_solution_secondary difmap
_audit_creation_method SHELXL-97
_cell_angle_alpha 90.00
_cell_angle_beta 98.819(1)
_cell_angle_gamma 90.00
_cell_formula_units_Z 4
_cell_length_a 6.5663(5)
_cell_length_b 7.9830(6)
_cell_length_c 20.8615(17)
_cell_measurement_reflns_used 93
_cell_measurement_temperature 173(2)
_cell_measurement_theta_max 28.0
_cell_measurement_theta_min 2.0
_cell_volume 1080.61(15)
_computing_cell_refinement 'Bruker SMART v5.624 & SAINT 6.36a (Bruker 1998)'
_computing_data_collection 'Bruker SMART v5.624 (Bruker 1998)'
_computing_data_reduction 'Bruker SHELXTL v6.14 (Bruker 2000)'
_computing_molecular_graphics 'Bruker SHELXTL v6.14'
_computing_publication_material 'Bruker SHELXTL v6.14'
_computing_structure_refinement 'Bruker SHELXTL v6.14'
_computing_structure_solution 'Bruker SHELXTL v6.14'
_diffrn_ambient_temperature 173(2)
_diffrn_measured_fraction_theta_full 0.964
_diffrn_measured_fraction_theta_max 0.964
_diffrn_measurement_device_type 'SMART CCD area detector'
_diffrn_measurement_method '\w scans'
_diffrn_radiation_monochromator graphite
_diffrn_radiation_source 'fine-focus sealed tube'
_diffrn_radiation_type MoK\a
_diffrn_radiation_wavelength 0.71073
_diffrn_reflns_av_R_equivalents 0.0335
_diffrn_reflns_av_sigmaI/netI 0.0400
_diffrn_reflns_limit_h_max 8
_diffrn_reflns_limit_h_min -8
_diffrn_reflns_limit_k_max 8
_diffrn_reflns_limit_k_min -10
_diffrn_reflns_limit_l_max 26
_diffrn_reflns_limit_l_min -26
_diffrn_reflns_number 6489
_diffrn_reflns_theta_full 27.50
_diffrn_reflns_theta_max 27.50
_diffrn_reflns_theta_min 1.98
_diffrn_standards_decay_% 1
_diffrn_standards_number 0
_exptl_absorpt_coefficient_mu 0.272
_exptl_absorpt_correction_T_max 0.9639
_exptl_absorpt_correction_T_min 0.9262
_exptl_absorpt_correction_type integration
_exptl_absorpt_process_details 'based on measured indexed crystal faces, Bruker SHELXTL  v6.12 (Bruker 1998)'
_exptl_crystal_colour colorless
_exptl_crystal_density_diffrn 1.274
_exptl_crystal_density_meas 0
_exptl_crystal_density_method 'not measured'
_exptl_crystal_description needles
_exptl_crystal_F_000 432
_exptl_crystal_size_max 0.26
_exptl_crystal_size_mid 0.19
_exptl_crystal_size_min 0.12
_refine_diff_density_max 0.347
_refine_diff_density_min -0.311
_refine_diff_density_rms 0.058
_refine_ls_extinction_method none
_refine_ls_goodness_of_fit_ref 1.073
_refine_ls_hydrogen_treatment mixed
_refine_ls_matrix_type full
_refine_ls_number_parameters 153
_refine_ls_number_reflns 2393
_refine_ls_number_restraints 0
_refine_ls_restrained_S_all 1.073
_refine_ls_R_factor_all 0.0412
_refine_ls_R_factor_gt 0.0365
_refine_ls_shift/su_max 0.001
_refine_ls_shift/su_mean 0.000
_refine_ls_structure_factor_coef Fsqd
_refine_ls_weighting_details 'calc w=1/[\s^2^(Fo^2^)+(0.0548P)^2^+0.4381P] where P=(Fo^2^+2Fc^2^)/3'
_refine_ls_weighting_scheme calc
_refine_ls_wR_factor_gt 0.1055
_refine_ls_wR_factor_ref 0.1089
_reflns_number_gt 2125
_reflns_number_total 2393
_reflns_threshold_expression I>2\s(I)
_cod_data_source_file ol062213ksi20060906_032230.cif
_cod_data_source_block xu03
_cod_depositor_comments
;
The following automatic conversions were performed:

'_symmetry_cell_setting' value 'Monoclinic' changed to 'monoclinic'
according to /home/saulius/struct/CIF-dictionaries/cif_core.dic
dictionary named 'cif_core.dic' version 2.4.1 from 2010-06-29.

Automatic conversion script
Id: cif_fix_values 1715 2011-07-08 13:25:40Z adriana 
;
_cod_original_sg_symbol_H-M P2(1)/c
_cod_database_code 1506275

loop_
_symmetry_equiv_pos_as_xyz
'x, y, z'
'-x, y+1/2, -z+1/2'
'-x, -y, -z'
'x, -y-1/2, z-1/2'

loop_
_atom_site_label
_atom_site_type_symbol
_atom_site_fract_x
_atom_site_fract_y
_atom_site_fract_z
_atom_site_U_iso_or_equiv
_atom_site_adp_type
_atom_site_occupancy
_atom_site_symmetry_multiplicity
_atom_site_calc_flag
_atom_site_refinement_flags
S1 S 0.68803(6) 0.22695(5) 0.03973(2) 0.02953(15) Uani 1 1 d .
F1 F 0.81844(19) 0.76506(12) 0.05684(6) 0.0394(3) Uani 1 1 d .
F2 F 0.6768(2) 0.63221(16) 0.12839(6) 0.0535(4) Uani 1 1 d .
N1 N 0.9226(2) 0.50118(15) 0.08139(6) 0.0237(3) Uani 1 1 d .
N2 N 1.0967(2) 0.27038(16) 0.08730(6) 0.0228(3) Uani 1 1 d .
C1 C 0.9037(2) 0.33195(19) 0.06956(7) 0.0219(3) Uani 1 1 d .
C2 C 1.1254(3) 0.5414(2) 0.10720(8) 0.0281(3) Uani 1 1 d .
H2 H 1.159(3) 0.646(3) 0.1181(10) 0.040(6) Uiso 1 1 d .
C3 C 1.2319(3) 0.3988(2) 0.11045(8) 0.0276(3) Uani 1 1 d .
H3 H 1.374(4) 0.382(3) 0.1228(10) 0.040(6) Uiso 1 1 d .
C4 C 0.7519(3) 0.6134(2) 0.07244(8) 0.0293(4) Uani 1 1 d .
H4A H 0.6421 0.5715 0.0376 0.035 Uiso 1 1 calc R
C5 C 1.1565(3) 0.09458(19) 0.08108(7) 0.0257(3) Uani 1 1 d .
H5A H 1.2784 0.0898 0.0585 0.031 Uiso 1 1 calc R
H5B H 1.0426 0.0343 0.0540 0.031 Uiso 1 1 calc R
C6 C 1.2067(2) 0.00674(18) 0.14570(7) 0.0228(3) Uani 1 1 d .
C7 C 1.0554(3) -0.0146(2) 0.18523(8) 0.0308(4) Uani 1 1 d .
H7A H 0.9222 0.0321 0.1727 0.037 Uiso 1 1 calc R
C8 C 1.0991(3) -0.1036(2) 0.24269(8) 0.0358(4) Uani 1 1 d .
H8A H 0.9959 -0.1172 0.2696 0.043 Uiso 1 1 calc R
C9 C 1.2921(3) -0.1728(2) 0.26103(8) 0.0345(4) Uani 1 1 d .
H9A H 1.3209 -0.2345 0.3003 0.041 Uiso 1 1 calc R
C10 C 1.4433(3) -0.1525(2) 0.22233(8) 0.0329(4) Uani 1 1 d .
H10A H 1.5760 -0.2000 0.2351 0.040 Uiso 1 1 calc R
C11 C 1.4013(3) -0.0623(2) 0.16464(8) 0.0272(3) Uani 1 1 d .
H11A H 1.5056 -0.0479 0.1382 0.033 Uiso 1 1 calc R

loop_
_atom_site_aniso_label
_atom_site_aniso_U_11
_atom_site_aniso_U_22
_atom_site_aniso_U_33
_atom_site_aniso_U_23
_atom_site_aniso_U_13
_atom_site_aniso_U_12
S1 0.0237(2) 0.0243(2) 0.0392(3) -0.00372(16) 0.00023(17) -0.00237(14)
F1 0.0472(7) 0.0209(5) 0.0489(7) 0.0075(4) 0.0032(5) 0.0036(4)
F2 0.0636(8) 0.0509(7) 0.0529(7) 0.0111(6) 0.0311(6) 0.0277(6)
N1 0.0236(6) 0.0183(6) 0.0285(6) -0.0014(5) 0.0023(5) 0.0005(5)
N2 0.0223(7) 0.0201(6) 0.0259(6) -0.0002(5) 0.0038(5) 0.0027(5)
C1 0.0249(8) 0.0195(7) 0.0219(7) 0.0008(5) 0.0057(6) 0.0013(6)
C2 0.0281(8) 0.0228(8) 0.0323(8) -0.0017(6) 0.0016(6) -0.0043(6)
C3 0.0224(8) 0.0277(8) 0.0318(8) 0.0004(6) 0.0013(6) -0.0026(6)
C4 0.0334(9) 0.0201(7) 0.0339(8) 0.0017(6) 0.0037(7) 0.0045(6)
C5 0.0309(8) 0.0206(7) 0.0257(7) -0.0016(6) 0.0053(6) 0.0054(6)
C6 0.0266(8) 0.0168(7) 0.0245(7) -0.0027(6) 0.0022(6) 0.0011(6)
C7 0.0276(8) 0.0344(9) 0.0309(8) -0.0004(7) 0.0064(7) 0.0049(7)
C8 0.0379(10) 0.0420(10) 0.0296(8) 0.0015(7) 0.0117(7) -0.0025(8)
C9 0.0433(10) 0.0340(9) 0.0245(7) 0.0041(7) -0.0005(7) -0.0025(8)
C10 0.0292(8) 0.0350(9) 0.0319(8) 0.0008(7) -0.0039(7) 0.0043(7)
C11 0.0254(8) 0.0261(8) 0.0301(8) -0.0016(6) 0.0047(6) 0.0007(6)

loop_
_atom_type_symbol
_atom_type_description
_atom_type_scat_dispersion_real
_atom_type_scat_dispersion_imag
_atom_type_scat_source
C C 0.0033 0.0016 'International Tables Vol C Tables 4.2.6.8 and 6.1.1.4'
H H 0.0000 0.0000 'International Tables Vol C Tables 4.2.6.8 and 6.1.1.4'
N N 0.0061 0.0033 'International Tables Vol C Tables 4.2.6.8 and 6.1.1.4'
F F 0.0171 0.0103 'International Tables Vol C Tables 4.2.6.8 and 6.1.1.4'
S S 0.1246 0.1234 'International Tables Vol C Tables 4.2.6.8 and 6.1.1.4'

loop_
_geom_angle_atom_site_label_1
_geom_angle_atom_site_label_2
_geom_angle_atom_site_label_3
_geom_angle
C1 N1 C2 110.47(13)
C1 N1 C4 123.13(13)
C2 N1 C4 126.24(13)
C1 N2 C3 110.30(13)
C1 N2 C5 124.99(14)
C3 N2 C5 124.68(13)
N2 C1 N1 104.59(13)
N2 C1 S1 128.24(12)
N1 C1 S1 127.17(12)
C3 C2 N1 106.62(14)
C3 C2 H2 133.0(15)
N1 C2 H2 120.3(14)
C2 C3 N2 108.02(14)
C2 C3 H3 128.8(13)
N2 C3 H3 123.0(13)
F2 C4 F1 106.63(14)
F2 C4 N1 110.04(13)
F1 C4 N1 108.66(14)
F2 C4 H4A 110.5
F1 C4 H4A 110.5
N1 C4 H4A 110.5
N2 C5 C6 112.93(12)
N2 C5 H5A 109.0
C6 C5 H5A 109.0
N2 C5 H5B 109.0
C6 C5 H5B 109.0
H5A C5 H5B 107.8
C11 C6 C7 119.32(14)
C11 C6 C5 120.15(14)
C7 C6 C5 120.42(14)
C8 C7 C6 120.15(16)
C8 C7 H7A 119.9
C6 C7 H7A 119.9
C9 C8 C7 120.27(16)
C9 C8 H8A 119.9
C7 C8 H8A 119.9
C8 C9 C10 120.13(16)
C8 C9 H9A 119.9
C10 C9 H9A 119.9
C9 C10 C11 120.04(16)
C9 C10 H10A 120.0
C11 C10 H10A 120.0
C6 C11 C10 120.09(16)
C6 C11 H11A 120.0
C10 C11 H11A 120.0

loop_
_geom_bond_atom_site_label_1
_geom_bond_atom_site_label_2
_geom_bond_distance
S1 C1 1.6807(16)
F1 C4 1.3437(19)
F2 C4 1.343(2)
N1 C1 1.3754(19)
N1 C2 1.395(2)
N1 C4 1.425(2)
N2 C1 1.357(2)
N2 C3 1.393(2)
N2 C5 1.4684(19)
C2 C3 1.332(2)
C2 H2 0.88(2)
C3 H3 0.94(2)
C4 H4A 1.0000
C5 C6 1.510(2)
C5 H5A 0.9900
C5 H5B 0.9900
C6 C11 1.392(2)
C6 C7 1.395(2)
C7 C8 1.385(2)
C7 H7A 0.9500
C8 C9 1.382(3)
C8 H8A 0.9500
C9 C10 1.382(3)
C9 H9A 0.9500
C10 C11 1.393(2)
C10 H10A 0.9500
C11 H11A 0.9500

loop_
_cod_related_entry_id
_cod_related_entry_code
_cod_related_entry_database
1 21151861 ChemSpider
